data_2002965
loop_
_publ_author_name
'Haile, S. M.'
'Klooster, W. T.'

_publ_section_title
;
 Single-crystal neutron diffraction study of
 \b-Cs~3~(HSO~4~)~2~[H~2-x~(S~x~P~1-x~)O~4~]
 (x \\simeq 0.5) at 15 K
;
_journal_coden_ASTM ASBSDK
_journal_issue 3
_journal_name_full
;
 Acta Crystallographica, Section B: Structural Science
;
_journal_page_first 285
_journal_page_last 296
_journal_paper_doi 10.1107/s0108768198013573
_journal_volume 55
_journal_year 1999
_chemical_formula_moiety \b-Cs3(HSO4)2(H2-X(P1-X,SX)O4)
_chemical_formula_sum 'Cs3 H3.5 O12 P0.5 S2.5'
_chemical_formula_weight 689.9
_symmetry_cell_setting monoclinic
_symmetry_space_group_name_Hall '-C 2yc'
_symmetry_space_group_name_H-M 'C 1 2/c 1'
_atom_type_scat_source 'Sears (1993)'
_cell_angle_alpha 90
_cell_angle_beta 100.60(4)
_cell_angle_gamma 90
_cell_formula_units_Z 4
_cell_length_a 19.769(9)
_cell_length_b 7.685(2)
_cell_length_c 8.858(3)
_cell_measurement_reflns_used 32
_cell_measurement_temperature 15.0(5)
_cell_measurement_theta_max 29.5
_cell_measurement_theta_min 20
_cell_volume 1322.8(14)
_diffrn_measurement_method '\w-2\q scan (McMullan, Epstein, Ruble & Craven, 1979)'
_diffrn_radiation_monochromator 'Be (002)'
_diffrn_radiation_probe neutron
_diffrn_radiation_source 'H6M port, High Flux Beam Reactor, Brookhaven Nat. Lab.'
_diffrn_radiation_type Neutron
_diffrn_radiation_wavelength 1.04620(10)
_diffrn_reflns_av_R_equivalents '0.0349 (F^2^)'
_diffrn_reflns_limit_h_max 30
_diffrn_reflns_limit_h_min 0
_diffrn_reflns_limit_k_max 11
_diffrn_reflns_limit_k_min 0
_diffrn_reflns_limit_l_max 13
_diffrn_reflns_limit_l_min -13
_diffrn_reflns_number '2858 (assuming C-centering)'
_diffrn_reflns_theta_max 54
_diffrn_reflns_theta_min 3
_diffrn_standards_decay_% 'stable, no correction'
_diffrn_standards_number '2 (-4, -4, -4,), (4, 0, -8)'
_exptl_absorpt_coefficient_mu 5.96
_exptl_absorpt_correction_T_max 0.925
_exptl_absorpt_correction_T_min 0.870
_exptl_absorpt_correction_type analytical
_exptl_crystal_colour colorless
_exptl_crystal_density_diffrn 3.463
_exptl_crystal_description 'plate-like  (100)  (010)  (001)'
_exptl_crystal_F_000 '327.0304 fm'
_exptl_crystal_size_max 3.2
_exptl_crystal_size_mid 2.2
_exptl_crystal_size_min 1.4
_refine_diff_density_max '3.7% of Cs(2)'
_refine_diff_density_min '3.4% of Cs(2)'
_refine_ls_extinction_method none
_refine_ls_goodness_of_fit_all 1.25
_refine_ls_number_parameters 97
_refine_ls_number_reflns 2568
_refine_ls_R_factor_all 0.108
_refine_ls_R_factor_gt '0.052 [F>3\s(F), 1475 reflections]'
_refine_ls_shift/su_max <0.1
_refine_ls_structure_factor_coef Fsqd
_refine_ls_weighting_details w=1/\s^2^
_refine_ls_weighting_scheme calc
_refine_ls_wR_factor_all 0.081
_refine_ls_wR_factor_ref 0.036
_reflns_number_observed 1475
_reflns_number_total 2570
_reflns_threshold_expression I>3\s
_cod_depositor_comments
;
The following automatic conversions were performed:
'_symmetry_cell_setting' value 'Monoclinic' changed to 'monoclinic'
according to '/home/saulius/struct/CIF-dictionaries/cif_core.dic'
dictionary named 'cif_core.dic' version 2.4.1 from 2010-06-29.

Automatic conversion script
Id: cif_fix_enum 1527 2010-12-29 10:47:43Z saulius 

The following automatic conversions were performed:

'_refine_ls_weighting_scheme' value 'w=1/\s^2^' was changed to
'calc'. New tag '_refine_ls_weighting_details' was created. The value
of the new tag was set to 'w=1/\s^2^'.

Automatic conversion script
Id: cif_fix_values 3143 2015-03-26 13:38:13Z robertas 
;
_cod_original_sg_symbol_H-M 'C 2/c'
_cod_database_code 2002965

loop_
_atom_site_aniso_label
_atom_site_aniso_U_11
_atom_site_aniso_U_22
_atom_site_aniso_U_33
_atom_site_aniso_U_12
_atom_site_aniso_U_13
_atom_site_aniso_U_23
Cs(1) 0.0081(7) 0.0074(6) 0.0114(6) 0 -0.0009(5) 0
P/S(1) 0.0113(9) 0.0048(8) 0.0024(7) 0 0.0001(7) 0
O(1) 0.0117(4) 0.0097(4) 0.0080(4) -0.0028(4) 0.0004(3) -0.0010(3)
H(1) 0.028(2) 0.021(2) 0.043(2) 0 0.0150(10) 0
H(3) 0.022(4) 0.018(3) 0.014(3) 0.004(3) 0.003(3) -0.002(3)

loop_
_atom_site_label
_atom_site_fract_x
_atom_site_fract_y
_atom_site_fract_z
_atom_site_U_iso_or_equiv
_atom_site_occupancy
Cs(1) 0.5000 0.4013(2) 0.2500 0.0081(7) 1
Cs(21) 0.32210(10) 0.1326(4) 0.4006(3) 0.0093(6) 0.5
Cs(22) 0.32330(10) 0.1423(3) 0.3645(3) 0.0070(5) 0.5
P/S(1) 0.5000 0.9051(3) 0.2500 0.0113(9) 1
O(1) 0.52660(10) 0.01920(10) 0.13570(10) 0.0117(4) 1
O(21) 0.4471(2) 0.7894(5) 0.1661(4) 0.0078(8) 0.5
O(22) 0.4373(2) 0.7999(5) 0.1690(4) 0.0092(9) 0.5
S(21) 0.1585(5) 0.1328(14) 0.0628(11) 0.006(3) 0.5
O(31) 0.1692(2) 0.7559(5) 0.7167(4) 0.0070(9) 0.5
O(41) 0.1069(2) 0.9976(4) 0.5618(3) 0.0129(6) 0.5
O(51) 0.22640(10) 0.9388(4) 0.5604(3) 0.0121(5) 0.5
O(61) 0.13750(10) 0.7368(3) 0.4449(2) 0.0040(4) 0.5
S(22) 0.1583(6) 0.1306(16) 0.0767(12) 0.012(3) 0.5
O(32) 0.1640(2) 0.7747(5) 0.7238(4) 0.0085(9) 0.5
O(42) 0.0956(2) 0.9707(4) 0.5591(3) 0.0144(7) 0.5
O(52) 0.21850(10) 0.9773(4) 0.5867(3) 0.0130(5) 0.5
O(62) 0.1560(2) 0.7459(4) 0.4432(3) 0.0189(6) 0.5
H(1) 0.5000 0.0000 0.0000 0.028(2) 1
H(21) 0.1195(2) 0.7474(4) 0.7560(3) 0.0266(6) 0.75
H(22) 0.0936(5) 0.7230(11) 0.7833(9) 0.0180(14) 0.25
H(3) 0.2080(4) 0.6882(11) 0.4505(8) 0.022(4) 0.25

loop_
_cod_changelog_entry_id
_cod_changelog_entry_author
_cod_changelog_entry_date
_cod_changelog_entry_text
1 'Vaitkus, Antanas' 2025-01-07T08:55:24+02:00 'Updated bibliographic information.'
